data_7240224
loop_
_publ_author_name
'Kilinkissa, Ornella E. Y.'
'Govender, Krishna Kuben'
'Bathori, Nikoletta B.'

_publ_section_title
;
 Melting point--solubility--structure correlations in chiral and racemic
 model cocrystals
;
_journal_name_full CrystEngComm
_journal_paper_doi 10.1039/D0CE00014K
_journal_year 2020
_chemical_formula_sum 'C15 H16 N O2'
_chemical_formula_weight 242.29
_chemical_melting_point 82.2(18)
_space_group_crystal_system monoclinic
_space_group_IT_number 14
_space_group_name_Hall '-P 2ybc'
_space_group_name_H-M_alt 'P 1 21/c 1'
_atom_sites_solution_hydrogens geom
_audit_creation_method SHELXL-2016/4
_audit_update_record
;
2019-12-29 deposited with the CCDC.	2020-03-27 downloaded from the CCDC.
;
_cell_angle_alpha 90
_cell_angle_beta 109.74(3)
_cell_angle_gamma 90
_cell_formula_units_Z 4
_cell_length_a 5.6951(11)
_cell_length_b 32.968(7)
_cell_length_c 7.2241(14)
_cell_measurement_reflns_used 10554
_cell_measurement_temperature 173(2)
_cell_measurement_theta_max 28.255
_cell_measurement_theta_min 2.471
_cell_volume 1276.7(5)
_computing_structure_refinement 'SHELXL-2016/4 (Sheldrick, 2016)'
_diffrn_ambient_temperature 173(2)
_diffrn_measured_fraction_theta_full 0.997
_diffrn_measured_fraction_theta_max 0.986
_diffrn_measurement_device_type 'Bruker Duo Apex II'
_diffrn_radiation_type MoK\a
_diffrn_radiation_wavelength 0.71073
_diffrn_reflns_av_R_equivalents 0.0297
_diffrn_reflns_av_unetI/netI 0.0329
_diffrn_reflns_Laue_measured_fraction_full 0.997
_diffrn_reflns_Laue_measured_fraction_max 0.986
_diffrn_reflns_limit_h_max 7
_diffrn_reflns_limit_h_min -7
_diffrn_reflns_limit_k_max 43
_diffrn_reflns_limit_k_min -43
_diffrn_reflns_limit_l_max 9
_diffrn_reflns_limit_l_min -9
_diffrn_reflns_number 10554
_diffrn_reflns_point_group_measured_fraction_full 0.997
_diffrn_reflns_point_group_measured_fraction_max 0.986
_diffrn_reflns_theta_full 25.242
_diffrn_reflns_theta_max 28.255
_diffrn_reflns_theta_min 2.471
_exptl_absorpt_coefficient_mu 0.084
_exptl_absorpt_correction_type none
_exptl_crystal_colour colorless
_exptl_crystal_density_diffrn 1.261
_exptl_crystal_description block
_exptl_crystal_F_000 516
_exptl_crystal_recrystallization_method 'Re-crystallisation from solvent: methanol'
_exptl_crystal_size_max 0.150
_exptl_crystal_size_mid 0.150
_exptl_crystal_size_min 0.100
_refine_diff_density_max 0.490
_refine_diff_density_min -0.223
_refine_diff_density_rms 0.044
_refine_ls_extinction_method none
_refine_ls_goodness_of_fit_ref 1.084
_refine_ls_hydrogen_treatment noref
_refine_ls_matrix_type full
_refine_ls_number_parameters 165
_refine_ls_number_reflns 3116
_refine_ls_number_restraints 0
_refine_ls_restrained_S_all 1.084
_refine_ls_R_factor_all 0.0777
_refine_ls_R_factor_gt 0.0626
_refine_ls_shift/su_max 0.000
_refine_ls_shift/su_mean 0.000
_refine_ls_structure_factor_coef Fsqd
_refine_ls_weighting_details 'w=1/[\s^2^(Fo^2^)+(0.0358P)^2^+1.0060P] where P=(Fo^2^+2Fc^2^)/3'
_refine_ls_weighting_scheme calc
_refine_ls_wR_factor_gt 0.1316
_refine_ls_wR_factor_ref 0.1378
_reflns_Friedel_coverage 0.000
_reflns_number_gt 2470
_reflns_number_total 3116
_reflns_threshold_expression 'I > 2\s(I)'
_cod_data_source_file d0ce00014k2.cif
_cod_data_source_block BIPYracPBA
_cod_depositor_comments
;
The following automatic conversions were performed:

data item '_chemical_melting_point' value '80.5-84.0' was changed to
'82.2(18)' -- the average value was taken and precision was
estimated.

Automatic conversion script
Id: cif_fix_values 7556 2019-12-06 15:28:31Z antanas 
;
_cod_original_sg_symbol_H-M 'P 21/c'
_cod_database_code 7240224
_shelx_shelxl_version_number 2016/4
_shelx_space_group_comment
;
The symmetry employed for this shelxl refinement is uniquely defined
by the following loop, which should always be used as a source of
symmetry information in preference to the above space-group names.
They are only intended as comments.
;
_shelx_estimated_absorpt_t_min 0.988
_shelx_estimated_absorpt_t_max 0.992

loop_
_space_group_symop_operation_xyz
'x, y, z'
'-x, y+1/2, -z+1/2'
'-x, -y, -z'
'x, -y-1/2, z-1/2'

loop_
_atom_site_label
_atom_site_type_symbol
_atom_site_fract_x
_atom_site_fract_y
_atom_site_fract_z
_atom_site_U_iso_or_equiv
_atom_site_adp_type
_atom_site_occupancy
_atom_site_site_symmetry_order
_atom_site_calc_flag
_atom_site_refinement_flags_posn
_atom_site_refinement_flags_adp
_atom_site_refinement_flags_occupancy
_atom_site_disorder_assembly
_atom_site_disorder_group
O3 O 0.8775(3) 0.09990(5) 0.1813(2) 0.0418(4) Uani 1 1 d . . . . .
H3 H 0.874463 0.081803 0.098659 0.050 Uiso 1 1 calc R U . . .
N1 N 0.9001(3) 0.05304(5) -0.1047(2) 0.0336(4) Uani 1 1 d . . . . .
O2 O 0.5478(3) 0.06647(5) 0.2003(2) 0.0451(4) Uani 1 1 d . . . . .
C6 C 0.5718(4) 0.16688(6) 0.2433(3) 0.0314(4) Uani 1 1 d . . . . .
C3 C 0.9784(3) 0.01103(5) -0.4172(3) 0.0270(4) Uani 1 1 d . . . . .
C5 C 0.7743(4) 0.01922(6) -0.1781(3) 0.0330(4) Uani 1 1 d . . . . .
H5 H 0.655509 0.009586 -0.122585 0.040 Uiso 1 1 calc R U . . .
C15 C 0.6876(4) 0.09500(6) 0.2432(3) 0.0306(4) Uani 1 1 d . . . . .
C2 C 1.1091(4) 0.04640(6) -0.3399(3) 0.0347(4) Uani 1 1 d . . . . .
H2 H 1.227546 0.056995 -0.393343 0.042 Uiso 1 1 calc R U . . .
C4 C 0.8080(4) -0.00254(6) -0.3311(3) 0.0306(4) Uani 1 1 d . . . . .
H4 H 0.715209 -0.026646 -0.377135 0.037 Uiso 1 1 calc R U . . .
C7 C 0.3223(4) 0.17052(6) 0.1268(3) 0.0354(5) Uani 1 1 d . . . . .
H7 H 0.205844 0.150501 0.134339 0.043 Uiso 1 1 calc R U . . .
C12 C 0.6708(4) 0.13014(6) 0.3766(3) 0.0320(4) Uani 1 1 d . . . . .
H12 H 0.843513 0.136596 0.465913 0.038 Uiso 1 1 calc R U . . .
C1 C 1.0659(4) 0.06598(6) -0.1855(3) 0.0370(5) Uani 1 1 d . . . . .
H1 H 1.158635 0.089830 -0.134173 0.044 Uiso 1 1 calc R U . . .
C10 C 0.6550(5) 0.22910(6) 0.1012(3) 0.0420(5) Uani 1 1 d . . . . .
H10 H 0.770761 0.249247 0.093723 0.050 Uiso 1 1 calc R U . . .
C13 C 0.5149(4) 0.11877(6) 0.5034(3) 0.0387(5) Uani 1 1 d . . . . .
H13B H 0.339008 0.115296 0.417922 0.046 Uiso 1 1 calc R U . . .
H13A H 0.574197 0.092443 0.568339 0.046 Uiso 1 1 calc R U . . .
C8 C 0.2415(4) 0.20323(7) -0.0009(3) 0.0397(5) Uani 1 1 d . . . . .
H8 H 0.070350 0.205499 -0.078894 0.048 Uiso 1 1 calc R U . . .
C11 C 0.7368(4) 0.19665(6) 0.2293(3) 0.0369(5) Uani 1 1 d . . . . .
H11 H 0.907876 0.194832 0.308289 0.044 Uiso 1 1 calc R U . . .
C9 C 0.4091(5) 0.23246(6) -0.0148(3) 0.0414(5) Uani 1 1 d . . . . .
H9 H 0.354679 0.254556 -0.103451 0.050 Uiso 1 1 calc R U . . .
C14 C 0.5272(6) 0.15019(8) 0.6590(4) 0.0562(7) Uani 1 1 d . . . . .
H14A H 0.699827 0.152921 0.747784 0.084 Uiso 1 1 calc R U . . .
H14B H 0.421136 0.141680 0.734233 0.084 Uiso 1 1 calc R U . . .
H14C H 0.468446 0.176342 0.595770 0.084 Uiso 1 1 calc R U . . .

loop_
_atom_site_aniso_label
_atom_site_aniso_U_11
_atom_site_aniso_U_22
_atom_site_aniso_U_33
_atom_site_aniso_U_23
_atom_site_aniso_U_13
_atom_site_aniso_U_12
O3 0.0485(9) 0.0392(8) 0.0482(9) -0.0145(7) 0.0301(8) -0.0099(7)
N1 0.0378(9) 0.0361(9) 0.0286(8) 0.0016(7) 0.0132(7) 0.0074(7)
O2 0.0465(9) 0.0391(8) 0.0551(10) -0.0088(7) 0.0243(8) -0.0120(7)
C6 0.0452(11) 0.0270(9) 0.0306(10) -0.0013(8) 0.0242(9) 0.0027(8)
C3 0.0258(9) 0.0293(9) 0.0263(9) 0.0031(7) 0.0094(7) 0.0026(7)
C5 0.0346(10) 0.0372(10) 0.0321(10) 0.0057(8) 0.0176(9) 0.0062(8)
C15 0.0356(10) 0.0284(9) 0.0301(9) 0.0027(8) 0.0142(8) 0.0024(8)
C2 0.0355(10) 0.0369(11) 0.0360(11) -0.0031(8) 0.0179(9) -0.0048(8)
C4 0.0323(10) 0.0312(9) 0.0317(10) 0.0021(8) 0.0154(8) 0.0006(8)
C7 0.0462(12) 0.0312(10) 0.0367(11) -0.0031(8) 0.0242(10) -0.0041(9)
C12 0.0362(10) 0.0317(10) 0.0316(10) -0.0003(8) 0.0160(8) 0.0001(8)
C1 0.0400(11) 0.0369(11) 0.0361(11) -0.0060(9) 0.0155(9) -0.0025(9)
C10 0.0571(14) 0.0313(10) 0.0500(13) 0.0033(9) 0.0346(12) -0.0027(9)
C13 0.0473(12) 0.0383(11) 0.0358(11) 0.0048(9) 0.0209(9) 0.0012(9)
C8 0.0430(12) 0.0429(12) 0.0351(11) -0.0018(9) 0.0159(9) 0.0059(9)
C11 0.0423(12) 0.0344(10) 0.0415(12) 0.0001(9) 0.0239(10) 0.0007(9)
C9 0.0622(15) 0.0327(10) 0.0378(11) 0.0071(9) 0.0282(11) 0.0086(10)
C14 0.087(2) 0.0513(14) 0.0481(14) -0.0021(11) 0.0456(14) 0.0005(13)

loop_
_atom_type_symbol
_atom_type_description
_atom_type_scat_dispersion_real
_atom_type_scat_dispersion_imag
_atom_type_scat_source
C C 0.0033 0.0016 'International Tables Vol C Tables 4.2.6.8 and 6.1.1.4'
H H 0.0000 0.0000 'International Tables Vol C Tables 4.2.6.8 and 6.1.1.4'
N N 0.0061 0.0033 'International Tables Vol C Tables 4.2.6.8 and 6.1.1.4'
O O 0.0106 0.0060 'International Tables Vol C Tables 4.2.6.8 and 6.1.1.4'

loop_
_geom_angle_atom_site_label_1
_geom_angle_atom_site_label_2
_geom_angle_atom_site_label_3
_geom_angle
_geom_angle_site_symmetry_1
_geom_angle_site_symmetry_3
_geom_angle_publ_flag
C5 N1 C1 117.18(17) . . ?
C11 C6 C7 118.31(19) . . ?
C11 C6 C12 119.41(19) . . ?
C7 C6 C12 122.20(18) . . ?
C4 C3 C2 116.62(17) . . ?
C4 C3 C3 122.1(2) . 3_754 ?
C2 C3 C3 121.3(2) . 3_754 ?
N1 C5 C4 123.33(18) . . ?
O2 C15 O3 123.95(18) . . ?
O2 C15 C12 125.23(18) . . ?
O3 C15 C12 110.82(16) . . ?
C1 C2 C3 119.87(18) . . ?
C5 C4 C3 119.74(18) . . ?
C6 C7 C8 120.59(19) . . ?
C13 C12 C15 111.46(16) . . ?
C13 C12 C6 114.03(16) . . ?
C15 C12 C6 106.90(15) . . ?
N1 C1 C2 123.25(19) . . ?
C9 C10 C11 120.9(2) . . ?
C14 C13 C12 112.86(18) . . ?
C9 C8 C7 120.4(2) . . ?
C6 C11 C10 120.7(2) . . ?
C10 C9 C8 119.1(2) . . ?

loop_
_geom_bond_atom_site_label_1
_geom_bond_atom_site_label_2
_geom_bond_distance
_geom_bond_site_symmetry_2
_geom_bond_publ_flag
O3 C15 1.312(2) . ?
N1 C5 1.335(3) . ?
N1 C1 1.337(3) . ?
O2 C15 1.203(2) . ?
C6 C11 1.386(3) . ?
C6 C7 1.391(3) . ?
C6 C12 1.532(3) . ?
C3 C4 1.392(2) . ?
C3 C2 1.395(3) . ?
C3 C3 1.489(4) 3_754 ?
C5 C4 1.384(3) . ?
C15 C12 1.531(3) . ?
C2 C1 1.381(3) . ?
C7 C8 1.392(3) . ?
C12 C13 1.523(3) . ?
C10 C9 1.372(3) . ?
C10 C11 1.388(3) . ?
C13 C14 1.513(3) . ?
C8 C9 1.384(3) . ?

loop_
_geom_hbond_atom_site_label_D
_geom_hbond_atom_site_label_H
_geom_hbond_atom_site_label_A
_geom_hbond_distance_DH
_geom_hbond_distance_HA
_geom_hbond_distance_DA
_geom_hbond_angle_DHA
_geom_hbond_site_symmetry_A
O3 H3 N1 0.84 1.80 2.618(2) 165.6 .
C4 H4 O2_$1 0.95 2.63 3.276(2) 126.1 3_655
C5 H5 O2_$1 0.95 2.74 3.342(3) 122.1 3_655
C5 H5 O2 0.95 3.21 3.735(3) 116.7 .

loop_
_geom_torsion_atom_site_label_1
_geom_torsion_atom_site_label_2
_geom_torsion_atom_site_label_3
_geom_torsion_atom_site_label_4
_geom_torsion
_geom_torsion_site_symmetry_1
_geom_torsion_site_symmetry_2
_geom_torsion_site_symmetry_3
_geom_torsion_site_symmetry_4
_geom_torsion_publ_flag
C1 N1 C5 C4 0.1(3) . . . . ?
C4 C3 C2 C1 0.1(3) . . . . ?
C3 C3 C2 C1 -179.6(2) 3_754 . . . ?
N1 C5 C4 C3 -0.8(3) . . . . ?
C2 C3 C4 C5 0.7(3) . . . . ?
C3 C3 C4 C5 -179.7(2) 3_754 . . . ?
C11 C6 C7 C8 0.2(3) . . . . ?
C12 C6 C7 C8 -176.37(17) . . . . ?
O2 C15 C12 C13 19.1(3) . . . . ?
O3 C15 C12 C13 -160.61(18) . . . . ?
O2 C15 C12 C6 -106.2(2) . . . . ?
O3 C15 C12 C6 74.2(2) . . . . ?
C11 C6 C12 C13 135.34(19) . . . . ?
C7 C6 C12 C13 -48.1(3) . . . . ?
C11 C6 C12 C15 -101.0(2) . . . . ?
C7 C6 C12 C15 75.5(2) . . . . ?
C5 N1 C1 C2 0.7(3) . . . . ?
C3 C2 C1 N1 -0.8(3) . . . . ?
C15 C12 C13 C14 171.05(19) . . . . ?
C6 C12 C13 C14 -67.8(3) . . . . ?
C6 C7 C8 C9 0.5(3) . . . . ?
C7 C6 C11 C10 -0.4(3) . . . . ?
C12 C6 C11 C10 176.25(18) . . . . ?
C9 C10 C11 C6 -0.1(3) . . . . ?
C11 C10 C9 C8 0.8(3) . . . . ?
C7 C8 C9 C10 -1.0(3) . . . . ?
